data_2211517
loop_
_publ_author_name
'Micha\/l Gryz'
'Wojciech Starosta'
'Janusz Leciejewicz'

_publ_section_title Bis(\m-pyridazine-3,6-carboxylato-\k^4^<i>N</i>,<i>O</i>:<i>N</i>',<i>O</i>')bis[diaquazinc(II)]
_journal_coeditor_code LH2245
_journal_issue 12
_journal_name_full 'Acta Crystallographica Section E'
_journal_page_first m3470
_journal_page_last m3472
_journal_paper_doi 10.1107/S1600536806049130
_journal_volume 62
_journal_year 2006
_chemical_formula_iupac '[Zn2 (C6 H2 N2 O4)2 (H2 O)4]'
_chemical_formula_moiety 'C12 H12 N4 O12 Zn2'
_chemical_formula_sum 'C12 H12 N4 O12 Zn2'
_chemical_formula_weight 535.0
_chemical_name_common 'zinc pyridazinedicarboxylate'
_chemical_name_systematic
;
Bis(\m-pyridazine-3,6-carboxylato-\k^4^N,O:N',O')bis[diaquazinc(II)]
;
_space_group_IT_number 61
_symmetry_cell_setting orthorhombic
_symmetry_space_group_name_Hall '-P 2ac 2ab'
_symmetry_space_group_name_H-M 'P b c a'
_atom_sites_solution_hydrogens geom
_atom_sites_solution_primary direct
_atom_sites_solution_secondary difmap
_audit_creation_method SHELXL-97
_cell_angle_alpha 90.00
_cell_angle_beta 90.00
_cell_angle_gamma 90.00
_cell_formula_units_Z 4
_cell_length_a 13.393(3)
_cell_length_b 8.8039(18)
_cell_length_c 14.622(3)
_cell_measurement_reflns_used 25
_cell_measurement_temperature 293(2)
_cell_measurement_theta_max 15
_cell_measurement_theta_min 6
_cell_volume 1724.1(6)
_computing_cell_refinement 'KM-4 Software'
_computing_data_collection 'KM-4 Software (Kuma, 1996)'
_computing_data_reduction 'DATAPROC (Kuma, 2001)'
_computing_molecular_graphics 'XP (Siemens, 1992)'
_computing_publication_material SHELXL97
_computing_structure_refinement 'SHELXL97 (Sheldrick, 1997)'
_computing_structure_solution 'SHELXS97 (Sheldrick, 1997)'
_diffrn_ambient_temperature 293(2)
_diffrn_measured_fraction_theta_full 1.000
_diffrn_measured_fraction_theta_max 1.000
_diffrn_measurement_device_type 'Kuma KM-4 four-circle'
_diffrn_measurement_method ' profile data from \w/2\q'
_diffrn_radiation_monochromator graphite
_diffrn_radiation_source 'fine-focus sealed tube'
_diffrn_radiation_type MoK\a
_diffrn_radiation_wavelength 0.71073
_diffrn_reflns_av_R_equivalents 0.0371
_diffrn_reflns_av_sigmaI/netI 0.0397
_diffrn_reflns_limit_h_max 18
_diffrn_reflns_limit_h_min -1
_diffrn_reflns_limit_k_max 12
_diffrn_reflns_limit_k_min -1
_diffrn_reflns_limit_l_max 0
_diffrn_reflns_limit_l_min -20
_diffrn_reflns_number 3043
_diffrn_reflns_theta_full 30.07
_diffrn_reflns_theta_max 30.07
_diffrn_reflns_theta_min 2.79
_diffrn_standards_decay_% 0.95
_diffrn_standards_interval_count 200
_diffrn_standards_number 3
_exptl_absorpt_coefficient_mu 2.861
_exptl_absorpt_correction_T_max 0.83592
_exptl_absorpt_correction_T_min 0.68725
_exptl_absorpt_correction_type analytical
_exptl_absorpt_process_details '(CrysAlis RED; Oxford Diffraction, 2000)'
_exptl_crystal_colour colourless
_exptl_crystal_density_diffrn 2.061
_exptl_crystal_density_method 'not measured'
_exptl_crystal_description 'prismatic blocks'
_exptl_crystal_F_000 1072
_exptl_crystal_size_max 0.13
_exptl_crystal_size_mid 0.11
_exptl_crystal_size_min 0.063
_refine_diff_density_max 0.717
_refine_diff_density_min -0.468
_refine_ls_extinction_method none
_refine_ls_goodness_of_fit_ref 1.026
_refine_ls_hydrogen_treatment refall
_refine_ls_matrix_type full
_refine_ls_number_parameters 160
_refine_ls_number_reflns 2535
_refine_ls_number_restraints 0
_refine_ls_restrained_S_all 1.026
_refine_ls_R_factor_all 0.0700
_refine_ls_R_factor_gt 0.0310
_refine_ls_shift/su_max 0.000
_refine_ls_shift/su_mean 0.000
_refine_ls_structure_factor_coef Fsqd
_refine_ls_weighting_details 'calc w=1/[\s^2^(Fo^2^)+(0.0667P)^2^] where P=(Fo^2^+2Fc^2^)/3'
_refine_ls_weighting_scheme calc
_refine_ls_wR_factor_gt 0.0884
_refine_ls_wR_factor_ref 0.1008
_reflns_number_gt 1684
_reflns_number_total 2535
_reflns_threshold_expression I>2\s(I)
_cod_data_source_file lh2245.cif
_cod_data_source_block I
_cod_original_cell_volume 1724.2(6)
_cod_original_sg_symbol_H-M 'P bca'
_cod_database_code 2211517
_cod_database_fobs_code 2211517

loop_
_symmetry_equiv_pos_as_xyz
'x, y, z'
'-x+1/2, -y, z+1/2'
'-x, y+1/2, -z+1/2'
'x+1/2, -y+1/2, -z'
'-x, -y, -z'
'x-1/2, y, -z-1/2'
'x, -y-1/2, z-1/2'
'-x-1/2, y-1/2, z'

loop_
_atom_site_type_symbol
_atom_site_label
_atom_site_fract_x
_atom_site_fract_y
_atom_site_fract_z
_atom_site_U_iso_or_equiv
_atom_site_adp_type
_atom_site_calc_flag
_atom_site_occupancy
Zn Zn1 -0.10730(2) 0.89412(3) 0.568909(17) 0.02040(11) Uani d 1
N N1 0.11458(13) 1.0178(2) 0.56881(12) 0.0177(4) Uani d 1
O O1 -0.10837(13) 0.8139(2) 0.69930(12) 0.0270(4) Uani d 1
O O4 0.36223(16) 1.1413(3) 0.58167(15) 0.0368(5) Uani d 1
N N2 0.04241(14) 0.9497(2) 0.61516(13) 0.0173(3) Uani d 1
O O3 0.25060(13) 1.1575(2) 0.46792(13) 0.0285(4) Uani d 1
C C4 0.1445(2) 0.9450(3) 0.74853(18) 0.0298(5) Uani d 1
C C8 0.27919(18) 1.1216(3) 0.54860(18) 0.0237(5) Uani d 1
C C6 0.20155(17) 1.0465(3) 0.60844(16) 0.0206(4) Uani d 1
C C3 0.05654(17) 0.9116(3) 0.70218(16) 0.0207(4) Uani d 1
C C7 -0.03135(18) 0.8302(3) 0.74673(16) 0.0227(4) Uani d 1
C C5 0.21954(19) 1.0133(3) 0.70041(18) 0.0283(5) Uani d 1
O O2 -0.01872(16) 0.7844(3) 0.82600(13) 0.0356(5) Uani d 1
O O6 -0.05148(17) 0.6869(3) 0.51541(16) 0.0328(4) Uani d 1
H H5 0.277(2) 1.043(4) 0.724(2) 0.027(7) Uiso d 1
H H4 0.151(2) 0.925(3) 0.816(2) 0.026(8) Uiso d 1
O O5 -0.14545(17) 1.1157(2) 0.61885(14) 0.0284(4) Uani d 1
H H51 -0.096(4) 1.152(5) 0.624(3) 0.060(15) Uiso d 1
H H52 -0.185(3) 1.156(4) 0.589(3) 0.035(10) Uiso d 1
H H61 -0.003(3) 0.664(4) 0.531(2) 0.028(9) Uiso d 1
H H62 -0.054(4) 0.690(6) 0.465(4) 0.075(17) Uiso d 1

loop_
_atom_site_aniso_label
_atom_site_aniso_U_11
_atom_site_aniso_U_22
_atom_site_aniso_U_33
_atom_site_aniso_U_12
_atom_site_aniso_U_13
_atom_site_aniso_U_23
Zn1 0.01681(15) 0.02799(16) 0.01639(15) -0.00343(11) -0.00077(10) 0.00422(10)
N1 0.0148(8) 0.0230(8) 0.0152(8) -0.0027(7) 0.0008(7) 0.0012(7)
O1 0.0229(8) 0.0352(9) 0.0229(8) -0.0050(8) 0.0006(7) 0.0100(7)
O4 0.0205(9) 0.0537(13) 0.0362(11) -0.0135(9) -0.0053(8) 0.0048(10)
N2 0.0165(8) 0.0202(8) 0.0151(8) -0.0005(7) 0.0013(7) 0.0024(7)
O3 0.0207(8) 0.0391(10) 0.0258(9) -0.0090(8) 0.0000(7) 0.0074(7)
C4 0.0305(12) 0.0395(13) 0.0194(10) -0.0066(12) -0.0076(10) 0.0087(11)
C8 0.0173(10) 0.0293(12) 0.0246(11) -0.0048(9) -0.0002(8) 0.0010(9)
C6 0.0176(10) 0.0241(10) 0.0201(10) -0.0010(9) -0.0008(8) 0.0035(9)
C3 0.0212(10) 0.0238(11) 0.0171(10) -0.0014(8) -0.0010(8) 0.0044(8)
C7 0.0244(10) 0.0262(11) 0.0174(9) -0.0022(9) 0.0005(8) 0.0064(9)
C5 0.0228(11) 0.0360(14) 0.0260(12) -0.0068(10) -0.0087(10) 0.0067(11)
O2 0.0364(10) 0.0499(12) 0.0207(8) -0.0055(9) -0.0013(7) 0.0166(9)
O6 0.0307(10) 0.0375(11) 0.0301(11) 0.0050(9) -0.0019(9) -0.0040(9)
O5 0.0280(10) 0.0300(10) 0.0272(9) 0.0058(9) -0.0030(8) 0.0003(8)

loop_
_atom_type_symbol
_atom_type_description
_atom_type_scat_dispersion_real
_atom_type_scat_dispersion_imag
_atom_type_scat_source
C C 0.0033 0.0016 'International Tables Vol C Tables 4.2.6.8 and 6.1.1.4'
H H 0.0000 0.0000 'International Tables Vol C Tables 4.2.6.8 and 6.1.1.4'
N N 0.0061 0.0033 'International Tables Vol C Tables 4.2.6.8 and 6.1.1.4'
O O 0.0106 0.0060 'International Tables Vol C Tables 4.2.6.8 and 6.1.1.4'
Zn Zn 0.2839 1.4301 'International Tables Vol C Tables 4.2.6.8 and 6.1.1.4'

loop_
_geom_angle_atom_site_label_1
_geom_angle_atom_site_label_2
_geom_angle_atom_site_label_3
_geom_angle_site_symmetry_1
_geom_angle_site_symmetry_3
_geom_angle
_geom_angle_publ_flag
O1 Zn1 O3 . 5_576 99.39(7) y
O1 Zn1 O6 . . 92.84(9) ?
O3 Zn1 O6 5_576 . 92.43(9) ?
O1 Zn1 O5 . . 89.71(8) ?
O3 Zn1 O5 5_576 . 93.92(9) ?
O6 Zn1 O5 . . 172.68(9) y
O1 Zn1 N1 . 5_576 176.92(7) ?
O3 Zn1 N1 5_576 5_576 77.99(7) y
O6 Zn1 N1 . 5_576 88.90(9) ?
O5 Zn1 N1 . 5_576 88.87(8) ?
O1 Zn1 N2 . . 78.04(7) y
O3 Zn1 N2 5_576 . 177.10(7) ?
O6 Zn1 N2 . . 89.04(8) ?
O5 Zn1 N2 . . 84.78(8) ?
N1 Zn1 N2 5_576 . 104.54(7) y
N2 N1 C6 . . 120.27(18) ?
N2 N1 Zn1 . 5_576 127.36(14) ?
C6 N1 Zn1 . 5_576 112.27(14) ?
C7 O1 Zn1 . . 118.30(15) ?
N1 N2 C3 . . 120.03(19) ?
N1 N2 Zn1 . . 128.06(14) ?
C3 N2 Zn1 . . 111.87(15) ?
C8 O3 Zn1 . 5_576 117.94(16) ?
C5 C4 C3 . . 117.7(2) ?
C5 C4 H4 . . 121.2(19) ?
C3 C4 H4 . . 121.0(19) ?
O4 C8 O3 . . 126.9(2) ?
O4 C8 C6 . . 117.3(2) ?
O3 C8 C6 . . 115.8(2) ?
N1 C6 C5 . . 122.2(2) ?
N1 C6 C8 . . 115.78(19) ?
C5 C6 C8 . . 122.0(2) ?
N2 C3 C4 . . 122.2(2) ?
N2 C3 C7 . . 114.7(2) ?
C4 C3 C7 . . 123.1(2) ?
O2 C7 O1 . . 126.4(2) ?
O2 C7 C3 . . 116.6(2) ?
O1 C7 C3 . . 117.0(2) ?
C4 C5 C6 . . 117.5(2) ?
C4 C5 H5 . . 125(2) ?
C6 C5 H5 . . 118(2) ?
Zn1 O6 H61 . . 116(3) ?
Zn1 O6 H62 . . 109(4) ?
H61 O6 H62 . . 113(5) ?
Zn1 O5 H51 . . 102(3) ?
Zn1 O5 H52 . . 113(3) ?
H51 O5 H52 . . 118(4) ?

loop_
_geom_bond_atom_site_label_1
_geom_bond_atom_site_label_2
_geom_bond_site_symmetry_2
_geom_bond_distance
_geom_bond_publ_flag
Zn1 O1 . 2.0332(18) y
Zn1 O3 5_576 2.0445(18) y
Zn1 O6 . 2.121(2) y
Zn1 O5 . 2.145(2) y
Zn1 N1 5_576 2.1600(18) y
Zn1 N2 . 2.1720(19) y
N1 N2 . 1.324(3) ?
N1 C6 . 1.325(3) ?
N1 Zn1 5_576 2.1600(18) ?
O1 C7 . 1.251(3) ?
O4 C8 . 1.225(3) ?
N2 C3 . 1.330(3) ?
O3 C8 . 1.280(3) ?
O3 Zn1 5_576 2.0445(18) ?
C4 C5 . 1.366(4) ?
C4 C3 . 1.391(3) ?
C4 H4 . 1.01(3) ?
C8 C6 . 1.511(3) ?
C6 C5 . 1.397(3) ?
C3 C7 . 1.524(3) ?
C7 O2 . 1.239(3) ?
C5 H5 . 0.89(3) ?
O6 H61 . 0.71(4) ?
O6 H62 . 0.74(5) ?
O5 H51 . 0.74(5) ?
O5 H52 . 0.77(4) ?

loop_
_geom_hbond_atom_site_label_D
_geom_hbond_atom_site_label_H
_geom_hbond_atom_site_label_A
_geom_hbond_site_symmetry_A
_geom_hbond_distance_DH
_geom_hbond_distance_HA
_geom_hbond_distance_DA
_geom_hbond_angle_DHA
O5 H51 O2 3_556 0.74(5) 2.06(5) 2.773(3) 162(5)
O5 H52 O3 4_476 0.77(4) 2.04(4) 2.745(3) 153(4)
O6 H61 O4 8_655 0.71(4) 2.04(4) 2.743(3) 170(4)
O6 H62 O2 7_575 0.74(5) 2.10(5) 2.816(3) 163(6)
